data_7703256
loop_
_publ_author_name
'Kn\"ofel, Nicolai D'
'Schoo, Christoph'
'Seifert, Tim P.'
'Roesky, Peter W.'

_publ_section_title
;
 A dimolybdenum paddlewheel as a building block for heteromultimetallic
 structures.
;
_journal_issue 5
_journal_name_full 'Dalton transactions (Cambridge, England : 2003)'
_journal_page_first 1513
_journal_page_last 1521
_journal_paper_doi 10.1039/c9dt04167b
_journal_volume 49
_journal_year 2020
_chemical_formula_moiety 'C100 H112 Cl8 Mo2 O8 P4 Ru4, 6(C H2 Cl2), 1[CH2Cl2], 2[CH2Cl2]'
_chemical_formula_sum 'C109 H130 Cl26 Mo2 O8 P4 Ru4'
_chemical_formula_weight 3209.86
_space_group_crystal_system triclinic
_space_group_IT_number 2
_space_group_name_Hall '-P 1'
_space_group_name_H-M_alt 'P -1'
_atom_sites_solution_hydrogens geom
_atom_sites_solution_primary dual
_audit_creation_date 2018-07-20
_audit_creation_method
;
Olex2 1.2-alpha
(compiled 2018.05.29 svn.r3508 for OlexSys, GUI svn.r5530)
;
_audit_update_record
;
2019-10-24 deposited with the CCDC.	2020-01-03 downloaded from the CCDC.
;
_cell_angle_alpha 91.633(7)
_cell_angle_beta 100.343(7)
_cell_angle_gamma 102.881(6)
_cell_formula_units_Z 1
_cell_length_a 11.4314(10)
_cell_length_b 17.3797(13)
_cell_length_c 17.3723(16)
_cell_measurement_reflns_used 23718
_cell_measurement_temperature 150
_cell_measurement_theta_max 28.91
_cell_measurement_theta_min 1.64
_cell_volume 3301.4(5)
_computing_molecular_graphics 'Olex2 (Dolomanov et al., 2009)'
_computing_publication_material 'Olex2 (Dolomanov et al., 2009)'
_computing_structure_refinement 'ShelXL (Sheldrick, 2015)'
_computing_structure_solution 'ShelXT (Sheldrick, 2015)'
_diffrn_ambient_temperature 150.0
_diffrn_detector 'image plate (34 cm diameter)'
_diffrn_detector_area_resol_mean 6.67
_diffrn_detector_type 'STOE Imaging Plate'
_diffrn_measured_fraction_theta_full 0.989
_diffrn_measured_fraction_theta_max 0.970
_diffrn_measurement_details
;
 247 frames, detector distance = 100 mm
;
_diffrn_measurement_device '2-circle diffractometer'
_diffrn_measurement_device_type 'STOE IPDS II'
_diffrn_measurement_method 'rotation method, \w scans'
_diffrn_radiation_collimation '0.5 mm diameter, multiple pinhole'
_diffrn_radiation_monochromator 'plane graphite'
_diffrn_radiation_polarisn_norm 0
_diffrn_radiation_probe x-ray
_diffrn_radiation_type MoK\a
_diffrn_radiation_wavelength 0.71073
_diffrn_reflns_av_R_equivalents 0.0811
_diffrn_reflns_av_unetI/netI 0.0925
_diffrn_reflns_Laue_measured_fraction_full 0.989
_diffrn_reflns_Laue_measured_fraction_max 0.970
_diffrn_reflns_limit_h_max 12
_diffrn_reflns_limit_h_min -14
_diffrn_reflns_limit_k_max 21
_diffrn_reflns_limit_k_min -21
_diffrn_reflns_limit_l_max 21
_diffrn_reflns_limit_l_min -17
_diffrn_reflns_number 23611
_diffrn_reflns_point_group_measured_fraction_full 0.989
_diffrn_reflns_point_group_measured_fraction_max 0.970
_diffrn_reflns_theta_full 26.000
_diffrn_reflns_theta_max 26.242
_diffrn_reflns_theta_min 1.635
_diffrn_source 'sealed X-ray tube, 12 x 0.4 mm long-fine focus'
_diffrn_source_current 40
_diffrn_source_power 2.000
_diffrn_source_voltage 50
_exptl_absorpt_coefficient_mu 1.255
_exptl_absorpt_correction_T_max 0.9283
_exptl_absorpt_correction_T_min 0.8021
_exptl_absorpt_correction_type integration
_exptl_absorpt_process_details 'STOE XRED & LANA'
_exptl_crystal_colour 'clear red'
_exptl_crystal_colour_lustre clear
_exptl_crystal_colour_primary red
_exptl_crystal_density_diffrn 1.614
_exptl_crystal_description prism
_exptl_crystal_F_000 1610
_exptl_crystal_size_max 0.239
_exptl_crystal_size_mid 0.148
_exptl_crystal_size_min 0.062
_refine_diff_density_max 2.037
_refine_diff_density_min -1.985
_refine_diff_density_rms 0.202
_refine_ls_extinction_method none
_refine_ls_goodness_of_fit_ref 1.033
_refine_ls_hydrogen_treatment constr
_refine_ls_matrix_type full
_refine_ls_number_parameters 655
_refine_ls_number_reflns 12919
_refine_ls_number_restraints 83
_refine_ls_restrained_S_all 1.030
_refine_ls_R_factor_all 0.1406
_refine_ls_R_factor_gt 0.0931
_refine_ls_shift/su_max 0.000
_refine_ls_shift/su_mean 0.000
_refine_ls_structure_factor_coef Fsqd
_refine_ls_weighting_details 'w=1/[\s^2^(Fo^2^)+(0.1537P)^2^+18.9643P] where P=(Fo^2^+2Fc^2^)/3'
_refine_ls_weighting_scheme calc
_refine_ls_wR_factor_gt 0.2392
_refine_ls_wR_factor_ref 0.2821
_reflns_Friedel_coverage 0.000
_reflns_number_gt 8089
_reflns_number_total 12919
_reflns_threshold_expression 'I > 2\s(I)'
_cod_data_source_file c9dt04167b2.cif
_cod_data_source_block nkca012-1
_cod_depositor_comments 'Adding full bibliography for 7703254--7703259.cif.'
_cod_database_code 7703256
_shelx_shelxl_version_number 2018/3
_shelx_space_group_comment
;
The symmetry employed for this shelxl refinement is uniquely defined
by the following loop, which should always be used as a source of
symmetry information in preference to the above space-group names.
They are only intended as comments.
;
_olex2_refinement_description
;
1. Fixed Uiso
 At 1.2 times of:
  All C(H) groups, All C(H,H) groups
 At 1.5 times of:
  All C(H,H,H) groups
2. Rigid bond restraints
 C22, C23, C24, C21, C16, C20, C19, C17, C18, C25
 with sigma for 1-2 distances of 0.008 and sigma for 1-3 distances of 0.008
3. Uiso/Uaniso restraints and constraints
C24 \\sim C23 \\sim C22 \\sim C21 \\sim C16 \\sim C20 \\sim C19 \\sim C18 \\sim
C17 \\sim C25: within 2A with sigma of 0.04 and sigma for terminal atoms of 0.08
4.a Ternary CH refined with riding coordinates:
 C20(H20), C22(H22), C47(H47)
4.b Secondary CH2 refined with riding coordinates:
 C2(H2A,H2B), C3(H3A,H3B), C27(H27A,H27B), C28(H28A,H28B), C51(H51A,H51B),
 C52(H52A,H52B), C53(H53A,H53B)
4.c Aromatic/amide H refined with riding coordinates:
 C5(H5), C6(H6), C7(H7), C8(H8), C9(H9), C11(H11), C12(H12), C13(H13),
 C14(H14), C15(H15), C16(H16), C17(H17), C19(H19), C30(H30), C31(H31), C32(H32),
  C33(H33), C34(H34), C36(H36), C37(H37), C38(H38), C39(H39), C40(H40),
 C41(H41), C43(H43), C44(H44), C46(H46)
4.d Idealised Me refined as rotating group:
 C23(H23A,H23B,H23C), C24(H24A,H24B,H24C), C25(H25A,H25B,H25C), C48(H48A,H48B,
 H48C), C49(H49A,H49B,H49C), C50(H50A,H50B,H50C)
;
_smtbx_masks_special_details
;
A solvent mask was calculated and 121 electrons were 
found in a volume of 432\%A^3 in 2 voids. 
This is consistent with the presence of 
1[CH2Cl2], 2[CH2Cl2] per formula unit 
which account for 126.0 electrons.
;
_smtbx_masks_void_probe_radius 1.2
_smtbx_masks_void_truncation_radius 1.2
_olex2_diffrn_ambient_temperature_device 'Oxford Cryosystems'
_olex2_exptl_crystal_mounting_method 'The crystal was mounted on a None'
_olex2_submission_special_instructions 'No special instructions were received'

loop_
_space_group_symop_operation_xyz
'x, y, z'
'-x, -y, -z'

loop_
_atom_site_label
_atom_site_type_symbol
_atom_site_fract_x
_atom_site_fract_y
_atom_site_fract_z
_atom_site_U_iso_or_equiv
_atom_site_adp_type
_atom_site_occupancy
_atom_site_site_symmetry_order
_atom_site_calc_flag
_atom_site_refinement_flags_posn
_atom_site_refinement_flags_adp
Ru1 Ru 0.60308(9) 0.03508(5) 0.36357(5) 0.0435(2) Uani 1 1 d . .
Ru2 Ru 0.44113(8) 0.52292(5) 0.14849(4) 0.0394(2) Uani 1 1 d . .
Mo1 Mo 0.95982(8) 0.47049(5) 0.54332(5) 0.0352(2) Uani 1 1 d . .
Cl1 Cl 0.4972(3) 0.13782(17) 0.3783(2) 0.0644(8) Uani 1 1 d . .
Cl2 Cl 0.7270(3) 0.07812(16) 0.49230(16) 0.0549(7) Uani 1 1 d . .
Cl3 Cl 0.6029(3) 0.63982(17) 0.14870(15) 0.0514(7) Uani 1 1 d . .
Cl4 Cl 0.5960(3) 0.44663(18) 0.16622(15) 0.0510(7) Uani 1 1 d . .
P1 P 0.7495(3) 0.13099(15) 0.31812(16) 0.0419(6) Uani 1 1 d . .
P2 P 0.4837(2) 0.54045(15) 0.28545(14) 0.0367(6) Uani 1 1 d . .
O1 O 0.8882(6) 0.3662(4) 0.4684(4) 0.0396(15) Uani 1 1 d . .
O2 O 0.9748(6) 0.4290(4) 0.3764(4) 0.0420(16) Uani 1 1 d . .
O3 O 0.7972(6) 0.5065(4) 0.5074(4) 0.0378(15) Uani 1 1 d . .
O4 O 0.8819(6) 0.5703(4) 0.4155(4) 0.0368(15) Uani 1 1 d . .
C1 C 0.9125(10) 0.3678(6) 0.4006(6) 0.042(2) Uani 1 1 d . .
C2 C 0.8741(11) 0.2934(6) 0.3453(6) 0.045(2) Uani 1 1 d . .
H2A H 0.835686 0.306636 0.293172 0.055 Uiso 1 1 calc R .
H2B H 0.947994 0.274953 0.338884 0.055 Uiso 1 1 calc R .
C3 C 0.7860(11) 0.2269(6) 0.3732(6) 0.047(3) Uani 1 1 d . .
H3A H 0.708692 0.243709 0.372837 0.056 Uiso 1 1 calc R .
H3B H 0.820072 0.219797 0.428333 0.056 Uiso 1 1 calc R .
C4 C 0.9007(11) 0.1066(6) 0.3222(6) 0.045(2) Uani 1 1 d . .
C5 C 0.9853(12) 0.1445(7) 0.2800(7) 0.052(3) Uani 1 1 d . .
H5 H 0.963720 0.181940 0.244509 0.063 Uiso 1 1 calc R .
C6 C 1.0990(13) 0.1298(8) 0.2877(7) 0.062(3) Uani 1 1 d . .
H6 H 1.154939 0.156271 0.257391 0.074 Uiso 1 1 calc R .
C7 C 1.1331(11) 0.0764(7) 0.3397(7) 0.056(3) Uani 1 1 d . .
H7 H 1.211729 0.065250 0.344656 0.067 Uiso 1 1 calc R .
C8 C 1.0484(12) 0.0381(7) 0.3857(7) 0.057(3) Uani 1 1 d . .
H8 H 1.069395 0.001442 0.422266 0.069 Uiso 1 1 calc R .
C9 C 0.9362(10) 0.0558(6) 0.3755(6) 0.043(2) Uani 1 1 d . .
H9 H 0.880174 0.031692 0.406949 0.052 Uiso 1 1 calc R .
C10 C 0.7059(11) 0.1518(6) 0.2170(7) 0.048(3) Uani 1 1 d . .
C11 C 0.6400(10) 0.2096(7) 0.1972(9) 0.061(3) Uani 1 1 d . .
H11 H 0.622129 0.240990 0.237205 0.073 Uiso 1 1 calc R .
C12 C 0.6007(14) 0.2207(8) 0.1190(9) 0.077(4) Uani 1 1 d . .
H12 H 0.556276 0.260147 0.105716 0.093 Uiso 1 1 calc R .
C13 C 0.6253(14) 0.1757(9) 0.0604(8) 0.078(5) Uani 1 1 d . .
H13 H 0.596862 0.183932 0.007186 0.094 Uiso 1 1 calc R .
C14 C 0.6903(15) 0.1189(10) 0.0777(8) 0.077(4) Uani 1 1 d . .
H14 H 0.710172 0.089847 0.036740 0.092 Uiso 1 1 calc R .
C15 C 0.7266(11) 0.1044(7) 0.1550(7) 0.053(3) Uani 1 1 d . .
H15 H 0.765788 0.062188 0.166878 0.063 Uiso 1 1 calc R .
C16 C 0.5583(14) -0.0430(7) 0.2563(7) 0.063(3) Uani 1 1 d . U
H16 H 0.577954 -0.031270 0.206403 0.075 Uiso 1 1 calc R .
C17 C 0.6429(11) -0.0721(6) 0.3136(7) 0.053(2) Uani 1 1 d . U
H17 H 0.716965 -0.080251 0.301064 0.064 Uiso 1 1 calc R .
C18 C 0.6153(11) -0.0883(6) 0.3883(7) 0.049(2) Uani 1 1 d . U
C19 C 0.5035(10) -0.0766(6) 0.4043(7) 0.047(2) Uani 1 1 d . U
H19 H 0.483296 -0.087967 0.454111 0.057 Uiso 1 1 calc R .
C20 C 0.4228(12) -0.0489(7) 0.3492(7) 0.055(2) Uani 1 1 d . U
H20 H 0.354970 -0.030058 0.367190 0.066 Uiso 1 1 calc R .
C21 C 0.4447(13) -0.0315(7) 0.2736(7) 0.060(3) Uani 1 1 d . U
C22 C 0.3476(16) -0.0062(10) 0.2162(9) 0.084(4) Uani 1 1 d . U
H22 H 0.318613 0.035622 0.243072 0.101 Uiso 1 1 calc R .
C23 C 0.3826(17) 0.0226(18) 0.1450(12) 0.167(13) Uani 1 1 d . U
H23A H 0.464729 0.057452 0.157248 0.250 Uiso 1 1 calc GR .
H23B H 0.324402 0.052202 0.119828 0.250 Uiso 1 1 calc GR .
H23C H 0.382644 -0.022197 0.109482 0.250 Uiso 1 1 calc GR .
C24 C 0.2345(19) -0.0809(16) 0.1889(15) 0.173(13) Uani 1 1 d . U
H24A H 0.214840 -0.108795 0.234821 0.259 Uiso 1 1 calc GR .
H24B H 0.256377 -0.116931 0.152344 0.259 Uiso 1 1 calc GR .
H24C H 0.163281 -0.062673 0.162733 0.259 Uiso 1 1 calc GR .
C25 C 0.7013(13) -0.1195(7) 0.4499(9) 0.069(3) Uani 1 1 d . U
H25A H 0.784976 -0.088091 0.453507 0.103 Uiso 1 1 calc GR .
H25B H 0.697829 -0.174961 0.435263 0.103 Uiso 1 1 calc GR .
H25C H 0.676744 -0.115676 0.500867 0.103 Uiso 1 1 calc GR .
C26 C 0.7924(9) 0.5495(6) 0.4490(5) 0.038(2) Uani 1 1 d . .
C27 C 0.6787(10) 0.5738(7) 0.4194(6) 0.045(2) Uani 1 1 d . .
H27A H 0.687490 0.629249 0.439029 0.054 Uiso 1 1 calc R .
H27B H 0.611457 0.540316 0.440592 0.054 Uiso 1 1 calc R .
C28 C 0.6442(9) 0.5676(7) 0.3295(6) 0.043(2) Uani 1 1 d . .
H28A H 0.684080 0.528329 0.309222 0.052 Uiso 1 1 calc R .
H28B H 0.679838 0.619374 0.310890 0.052 Uiso 1 1 calc R .
C29 C 0.4217(9) 0.6162(6) 0.3270(5) 0.036(2) Uani 1 1 d . .
C30 C 0.3869(10) 0.6130(6) 0.4008(5) 0.040(2) Uani 1 1 d . .
H30 H 0.392196 0.568262 0.430320 0.048 Uiso 1 1 calc R .
C31 C 0.3452(10) 0.6743(7) 0.4311(6) 0.047(3) Uani 1 1 d . .
H31 H 0.319703 0.670841 0.480247 0.057 Uiso 1 1 calc R .
C32 C 0.3408(11) 0.7395(6) 0.3901(7) 0.055(3) Uani 1 1 d . .
H32 H 0.312956 0.781531 0.411327 0.066 Uiso 1 1 calc R .
C33 C 0.3761(13) 0.7456(6) 0.3177(7) 0.060(3) Uani 1 1 d . .
H33 H 0.372671 0.791576 0.289965 0.072 Uiso 1 1 calc R .
C34 C 0.4165(10) 0.6844(6) 0.2860(6) 0.045(2) Uani 1 1 d . .
H34 H 0.440747 0.688591 0.236497 0.054 Uiso 1 1 calc R .
C35 C 0.4250(10) 0.4503(6) 0.3297(6) 0.043(2) Uani 1 1 d . .
C36 C 0.2997(10) 0.4300(6) 0.3371(6) 0.044(2) Uani 1 1 d . .
H36 H 0.248236 0.465374 0.322649 0.053 Uiso 1 1 calc R .
C37 C 0.2536(13) 0.3571(6) 0.3659(6) 0.056(3) Uani 1 1 d . .
H37 H 0.170644 0.343151 0.371834 0.068 Uiso 1 1 calc R .
C38 C 0.3287(14) 0.3055(6) 0.3858(7) 0.060(3) Uani 1 1 d . .
H38 H 0.296116 0.255255 0.403229 0.073 Uiso 1 1 calc R .
C39 C 0.4508(14) 0.3266(7) 0.3805(7) 0.060(3) Uani 1 1 d . .
H39 H 0.502844 0.292070 0.396697 0.072 Uiso 1 1 calc R .
C40 C 0.4962(11) 0.3968(7) 0.3519(6) 0.049(3) Uani 1 1 d . .
H40 H 0.579670 0.409683 0.346983 0.059 Uiso 1 1 calc R .
C41 C 0.3496(11) 0.5455(9) 0.0277(7) 0.057(3) Uani 1 1 d . .
H41 H 0.378987 0.576098 -0.012306 0.069 Uiso 1 1 calc R .
C42 C 0.3027(12) 0.5834(9) 0.0862(7) 0.061(3) Uani 1 1 d . .
C43 C 0.2541(10) 0.5358(7) 0.1402(6) 0.049(3) Uani 1 1 d . .
H43 H 0.218660 0.558557 0.177925 0.058 Uiso 1 1 calc R .
C44 C 0.2546(10) 0.4521(7) 0.1420(6) 0.049(3) Uani 1 1 d . .
H44 H 0.220373 0.421448 0.180381 0.059 Uiso 1 1 calc R .
C45 C 0.3063(10) 0.4172(8) 0.0866(6) 0.054(3) Uani 1 1 d . .
C46 C 0.3537(11) 0.4681(8) 0.0271(6) 0.055(3) Uani 1 1 d . .
H46 H 0.387466 0.446303 -0.012136 0.066 Uiso 1 1 calc R .
C47 C 0.3095(12) 0.3316(8) 0.0816(8) 0.066(4) Uani 1 1 d . .
H47 H 0.386838 0.327957 0.064060 0.079 Uiso 1 1 calc R .
C48 C 0.2046(17) 0.2879(10) 0.0196(10) 0.102(6) Uani 1 1 d . .
H48A H 0.129309 0.277471 0.040939 0.153 Uiso 1 1 calc GR .
H48B H 0.220991 0.237563 0.002961 0.153 Uiso 1 1 calc GR .
H48C H 0.195195 0.319989 -0.025566 0.153 Uiso 1 1 calc GR .
C49 C 0.3095(17) 0.2936(8) 0.1594(8) 0.084(5) Uani 1 1 d . .
H49A H 0.232280 0.293228 0.176595 0.127 Uiso 1 1 calc GR .
H49B H 0.377759 0.323810 0.198892 0.127 Uiso 1 1 calc GR .
H49C H 0.318383 0.239087 0.152845 0.127 Uiso 1 1 calc GR .
C50 C 0.3036(15) 0.6678(9) 0.0839(9) 0.077(4) Uani 1 1 d . .
H50A H 0.283247 0.686569 0.132465 0.115 Uiso 1 1 calc GR .
H50B H 0.243044 0.675664 0.038965 0.115 Uiso 1 1 calc GR .
H50C H 0.384960 0.697663 0.078718 0.115 Uiso 1 1 calc GR .
Cl5 Cl 0.9912(8) 0.7017(6) 0.1675(5) 0.175(3) Uani 1 1 d . .
Cl6 Cl 1.0631(4) 0.5975(2) 0.2841(2) 0.0774(10) Uani 1 1 d . .
C51 C 0.9334(19) 0.6227(16) 0.2281(12) 0.129(8) Uani 1 1 d . .
H51A H 0.884255 0.641274 0.262994 0.155 Uiso 1 1 calc R .
H51B H 0.881434 0.576188 0.194584 0.155 Uiso 1 1 calc R .
Cl7 Cl 0.9367(4) 0.4742(3) 0.0873(3) 0.0924(13) Uani 1 1 d . .
Cl8 Cl 0.9410(5) 0.3180(3) 0.1386(3) 0.1084(15) Uani 1 1 d . .
C52 C 0.8989(19) 0.4057(11) 0.1579(11) 0.099(6) Uani 1 1 d . .
H52A H 0.941476 0.428977 0.210988 0.119 Uiso 1 1 calc R .
H52B H 0.809743 0.394517 0.156808 0.119 Uiso 1 1 calc R .
Cl9 Cl 0.3392(5) 0.1275(4) -0.0728(3) 0.1229(19) Uani 1 1 d . .
Cl10 Cl 0.1203(4) 0.0805(3) -0.1907(3) 0.0846(11) Uani 1 1 d . .
C53 C 0.2361(18) 0.1574(11) -0.1417(10) 0.101(6) Uani 1 1 d . .
H53A H 0.279747 0.185954 -0.180581 0.122 Uiso 1 1 calc R .
H53B H 0.199236 0.195022 -0.116014 0.122 Uiso 1 1 calc R .

loop_
_atom_site_aniso_label
_atom_site_aniso_U_11
_atom_site_aniso_U_22
_atom_site_aniso_U_33
_atom_site_aniso_U_23
_atom_site_aniso_U_13
_atom_site_aniso_U_12
Ru1 0.0615(6) 0.0222(4) 0.0460(5) -0.0063(3) 0.0134(4) 0.0065(4)
Ru2 0.0457(5) 0.0435(5) 0.0294(4) -0.0042(3) 0.0070(3) 0.0122(4)
Mo1 0.0438(5) 0.0241(4) 0.0367(4) -0.0043(3) 0.0078(3) 0.0067(3)
Cl1 0.075(2) 0.0304(14) 0.095(2) -0.0064(14) 0.0350(18) 0.0146(13)
Cl2 0.0776(19) 0.0366(14) 0.0436(14) -0.0072(11) 0.0138(13) -0.0019(13)
Cl3 0.0596(16) 0.0497(16) 0.0422(13) -0.0009(11) 0.0151(12) 0.0031(13)
Cl4 0.0599(16) 0.0601(17) 0.0386(13) -0.0065(12) 0.0072(12) 0.0287(14)
P1 0.0596(17) 0.0212(12) 0.0437(14) -0.0054(10) 0.0102(12) 0.0078(11)
P2 0.0464(14) 0.0333(13) 0.0297(11) -0.0033(10) 0.0058(10) 0.0097(11)
O1 0.052(4) 0.024(3) 0.042(4) -0.008(3) 0.011(3) 0.008(3)
O2 0.053(4) 0.021(3) 0.047(4) -0.006(3) 0.007(3) 0.001(3)
O3 0.046(4) 0.029(3) 0.036(3) -0.007(3) 0.007(3) 0.006(3)
O4 0.039(4) 0.035(4) 0.038(3) -0.001(3) 0.011(3) 0.008(3)
C1 0.063(7) 0.025(5) 0.039(5) -0.011(4) 0.010(5) 0.012(5)
C2 0.066(7) 0.029(5) 0.038(5) -0.005(4) 0.015(5) 0.002(5)
C3 0.060(7) 0.028(5) 0.048(6) -0.012(4) 0.010(5) 0.003(5)
C4 0.065(7) 0.027(5) 0.040(5) -0.010(4) 0.008(5) 0.009(5)
C5 0.076(8) 0.037(6) 0.046(6) -0.004(5) 0.009(6) 0.020(6)
C6 0.073(8) 0.057(8) 0.056(7) -0.006(6) 0.027(6) 0.003(7)
C7 0.048(6) 0.050(7) 0.067(7) -0.014(6) 0.000(6) 0.019(5)
C8 0.067(8) 0.036(6) 0.061(7) -0.005(5) -0.008(6) 0.014(6)
C9 0.060(7) 0.028(5) 0.040(5) 0.002(4) 0.003(5) 0.014(5)
C10 0.065(7) 0.024(5) 0.053(6) 0.002(4) 0.013(5) 0.006(5)
C11 0.044(6) 0.036(6) 0.097(10) 0.001(6) 0.003(6) 0.005(5)
C12 0.091(10) 0.040(7) 0.088(10) 0.011(7) -0.017(8) 0.017(7)
C13 0.094(11) 0.063(9) 0.057(8) 0.019(7) -0.024(8) 0.002(8)
C14 0.095(11) 0.084(11) 0.043(7) 0.014(7) 0.004(7) 0.011(9)
C15 0.060(7) 0.044(7) 0.054(6) 0.003(5) 0.012(5) 0.012(5)
C16 0.098(7) 0.035(6) 0.047(5) -0.006(5) 0.017(5) -0.002(6)
C17 0.059(6) 0.031(5) 0.068(5) -0.023(4) 0.022(4) 0.005(4)
C18 0.057(5) 0.022(5) 0.061(5) -0.006(4) 0.007(4) 0.001(4)
C19 0.052(5) 0.031(5) 0.052(5) -0.010(4) 0.011(4) -0.003(4)
C20 0.069(7) 0.035(6) 0.060(5) -0.005(5) 0.010(5) 0.014(5)
C21 0.081(6) 0.034(6) 0.053(5) -0.010(4) -0.007(5) 0.010(5)
C22 0.106(9) 0.074(10) 0.059(7) 0.007(6) -0.011(7) 0.012(7)
C23 0.070(11) 0.28(3) 0.108(13) 0.106(17) -0.028(9) -0.035(14)
C24 0.100(14) 0.18(2) 0.17(2) 0.097(17) -0.061(13) -0.053(13)
C25 0.079(8) 0.028(6) 0.093(8) -0.001(6) -0.002(7) 0.014(6)
C26 0.050(6) 0.029(5) 0.025(4) -0.013(4) -0.003(4) -0.001(4)
C27 0.050(6) 0.043(6) 0.043(6) -0.006(5) 0.007(5) 0.015(5)
C28 0.044(6) 0.048(6) 0.036(5) -0.005(4) 0.008(4) 0.004(5)
C29 0.041(5) 0.031(5) 0.036(5) -0.008(4) 0.013(4) 0.005(4)
C30 0.060(6) 0.026(5) 0.030(5) -0.001(4) 0.010(4) 0.004(4)
C31 0.060(7) 0.047(6) 0.037(5) -0.004(5) 0.019(5) 0.012(5)
C32 0.066(7) 0.027(5) 0.074(8) -0.011(5) 0.029(6) 0.005(5)
C33 0.091(9) 0.018(5) 0.068(8) -0.002(5) 0.015(7) 0.006(5)
C34 0.056(6) 0.037(6) 0.044(6) 0.007(4) 0.011(5) 0.012(5)
C35 0.061(7) 0.035(5) 0.035(5) -0.005(4) 0.009(5) 0.018(5)
C36 0.060(7) 0.030(5) 0.041(5) -0.003(4) 0.008(5) 0.009(5)
C37 0.089(9) 0.032(6) 0.045(6) -0.006(5) 0.025(6) -0.001(6)
C38 0.107(11) 0.022(5) 0.054(7) 0.001(5) 0.023(7) 0.012(6)
C39 0.099(10) 0.032(6) 0.054(7) 0.003(5) 0.017(7) 0.021(6)
C40 0.060(7) 0.042(6) 0.049(6) 0.001(5) 0.009(5) 0.019(5)
C41 0.055(7) 0.081(10) 0.045(6) 0.008(6) 0.015(5) 0.027(7)
C42 0.060(7) 0.083(10) 0.047(6) 0.003(6) 0.012(6) 0.031(7)
C43 0.044(6) 0.063(7) 0.040(5) -0.007(5) 0.006(5) 0.018(5)
C44 0.048(6) 0.054(7) 0.044(6) -0.014(5) 0.016(5) 0.007(5)
C45 0.047(6) 0.066(8) 0.038(5) -0.017(5) 0.004(5) -0.007(5)
C46 0.056(7) 0.072(9) 0.034(5) -0.006(5) 0.001(5) 0.017(6)
C47 0.063(8) 0.062(8) 0.063(8) -0.022(6) 0.013(6) -0.003(6)
C48 0.119(14) 0.080(12) 0.079(10) -0.043(9) -0.004(10) -0.009(10)
C49 0.132(14) 0.046(8) 0.065(8) -0.016(7) 0.021(9) -0.001(8)
C50 0.092(11) 0.072(10) 0.074(9) 0.006(8) 0.022(8) 0.030(8)
Cl5 0.185(7) 0.207(8) 0.169(6) 0.102(6) 0.055(5) 0.094(6)
Cl6 0.084(2) 0.082(3) 0.073(2) 0.0090(18) 0.0295(19) 0.021(2)
C51 0.100(14) 0.20(3) 0.106(15) 0.028(16) 0.058(12) 0.041(16)
Cl7 0.082(3) 0.098(3) 0.087(3) 0.011(2) -0.002(2) 0.013(2)
Cl8 0.129(4) 0.083(3) 0.122(4) 0.009(3) 0.051(3) 0.019(3)
C52 0.126(15) 0.085(12) 0.102(12) 0.014(10) 0.073(12) 0.017(11)
Cl9 0.125(4) 0.134(5) 0.107(4) -0.015(3) -0.013(3) 0.055(4)
Cl10 0.088(3) 0.077(3) 0.090(3) 0.007(2) 0.019(2) 0.018(2)
C53 0.137(16) 0.085(12) 0.084(11) -0.025(9) -0.004(11) 0.054(12)

loop_
_atom_type_symbol
_atom_type_description
_atom_type_scat_dispersion_real
_atom_type_scat_dispersion_imag
_atom_type_scat_source
C C 0.0033 0.0016 'International Tables Vol C Tables 4.2.6.8 and 6.1.1.4'
Cl Cl 0.1484 0.1585 'International Tables Vol C Tables 4.2.6.8 and 6.1.1.4'
H H 0.0000 0.0000 'International Tables Vol C Tables 4.2.6.8 and 6.1.1.4'
Mo Mo -1.6832 0.6857 'International Tables Vol C Tables 4.2.6.8 and 6.1.1.4'
O O 0.0106 0.0060 'International Tables Vol C Tables 4.2.6.8 and 6.1.1.4'
P P 0.1023 0.0942 'International Tables Vol C Tables 4.2.6.8 and 6.1.1.4'
Ru Ru -1.2594 0.8363 'International Tables Vol C Tables 4.2.6.8 and 6.1.1.4'

loop_
_geom_angle_atom_site_label_1
_geom_angle_atom_site_label_2
_geom_angle_atom_site_label_3
_geom_angle
_geom_angle_site_symmetry_1
_geom_angle_site_symmetry_3
Cl1 Ru1 Cl2 88.68(12) . .
P1 Ru1 Cl1 86.84(11) . .
P1 Ru1 Cl2 85.08(10) . .
C16 Ru1 Cl1 121.2(4) . .
C16 Ru1 Cl2 150.1(4) . .
C16 Ru1 P1 94.5(4) . .
C16 Ru1 C17 38.4(5) . .
C16 Ru1 C18 68.0(5) . .
C16 Ru1 C19 78.9(4) . .
C16 Ru1 C20 66.7(5) . .
C16 Ru1 C21 37.9(5) . .
C17 Ru1 Cl1 158.8(3) . .
C17 Ru1 Cl2 112.0(3) . .
C17 Ru1 P1 99.0(3) . .
C17 Ru1 C18 37.1(4) . .
C17 Ru1 C19 66.4(4) . .
C17 Ru1 C20 78.9(4) . .
C17 Ru1 C21 68.7(5) . .
C18 Ru1 Cl1 146.1(3) . .
C18 Ru1 Cl2 88.2(3) . .
C18 Ru1 P1 126.5(3) . .
C18 Ru1 C21 80.5(4) . .
C19 Ru1 Cl1 109.6(3) . .
C19 Ru1 Cl2 93.1(3) . .
C19 Ru1 P1 163.4(3) . .
C19 Ru1 C18 37.0(4) . .
C19 Ru1 C21 66.7(4) . .
C20 Ru1 Cl1 86.6(3) . .
C20 Ru1 Cl2 121.2(3) . .
C20 Ru1 P1 152.7(3) . .
C20 Ru1 C18 66.6(4) . .
C20 Ru1 C19 36.3(4) . .
C20 Ru1 C21 36.9(5) . .
C21 Ru1 Cl1 90.4(3) . .
C21 Ru1 Cl2 158.1(4) . .
C21 Ru1 P1 116.7(4) . .
Cl4 Ru2 Cl3 88.00(11) . .
P2 Ru2 Cl3 87.44(9) . .
P2 Ru2 Cl4 84.75(9) . .
C41 Ru2 Cl3 90.1(4) . .
C41 Ru2 Cl4 121.3(3) . .
C41 Ru2 P2 153.7(3) . .
C42 Ru2 Cl3 91.0(4) . .
C42 Ru2 Cl4 158.7(3) . .
C42 Ru2 P2 116.5(3) . .
C42 Ru2 C41 37.4(4) . .
C42 Ru2 C46 66.5(5) . .
C43 Ru2 Cl3 119.1(3) . .
C43 Ru2 Cl4 152.8(3) . .
C43 Ru2 P2 93.2(3) . .
C43 Ru2 C41 65.4(4) . .
C43 Ru2 C42 36.4(5) . .
C43 Ru2 C44 38.9(4) . .
C43 Ru2 C45 68.3(5) . .
C43 Ru2 C46 78.2(4) . .
C44 Ru2 Cl3 158.0(3) . .
C44 Ru2 Cl4 114.0(3) . .
C44 Ru2 P2 94.4(3) . .
C44 Ru2 C41 78.5(5) . .
C44 Ru2 C42 68.6(5) . .
C44 Ru2 C45 37.1(4) . .
C44 Ru2 C46 67.2(4) . .
C45 Ru2 Cl3 151.1(3) . .
C45 Ru2 Cl4 89.5(4) . .
C45 Ru2 P2 121.0(3) . .
C45 Ru2 C41 66.8(5) . .
C45 Ru2 C42 81.2(5) . .
C45 Ru2 C46 38.6(5) . .
C46 Ru2 Cl3 112.9(3) . .
C46 Ru2 Cl4 94.4(3) . .
C46 Ru2 P2 159.6(3) . .
C46 Ru2 C41 35.0(5) . .
Mo1 Mo1 O1 91.8(2) 2_766 .
Mo1 Mo1 O2 91.9(2) 2_766 2_766
Mo1 Mo1 O3 92.43(19) 2_766 .
Mo1 Mo1 O4 91.21(19) 2_766 2_766
O2 Mo1 O1 176.3(3) 2_766 .
O3 Mo1 O1 89.6(3) . .
O3 Mo1 O2 89.9(3) . 2_766
O3 Mo1 O4 176.3(3) . 2_766
O4 Mo1 O1 89.8(3) 2_766 .
O4 Mo1 O2 90.4(3) 2_766 2_766
C3 P1 Ru1 113.6(4) . .
C3 P1 C4 103.9(5) . .
C4 P1 Ru1 115.2(4) . .
C10 P1 Ru1 114.4(4) . .
C10 P1 C3 104.8(5) . .
C10 P1 C4 103.7(5) . .
C28 P2 Ru2 115.1(3) . .
C28 P2 C29 103.6(5) . .
C28 P2 C35 104.3(5) . .
C29 P2 Ru2 115.4(3) . .
C35 P2 Ru2 111.6(3) . .
C35 P2 C29 105.7(5) . .
C1 O1 Mo1 117.0(6) . .
C1 O2 Mo1 116.8(6) . 2_766
C26 O3 Mo1 116.9(7) . .
C26 O4 Mo1 117.8(6) . 2_766
O1 C1 O2 122.6(8) . .
O1 C1 C2 120.5(9) . .
O2 C1 C2 116.9(9) . .
C1 C2 H2A 108.8 . .
C1 C2 H2B 108.8 . .
H2A C2 H2B 107.7 . .
C3 C2 C1 113.6(9) . .
C3 C2 H2A 108.8 . .
C3 C2 H2B 108.8 . .
P1 C3 H3A 108.0 . .
P1 C3 H3B 108.0 . .
C2 C3 P1 117.2(8) . .
C2 C3 H3A 108.0 . .
C2 C3 H3B 108.0 . .
H3A C3 H3B 107.2 . .
C5 C4 P1 122.5(9) . .
C9 C4 P1 119.2(9) . .
C9 C4 C5 117.8(11) . .
C4 C5 H5 119.1 . .
C6 C5 C4 121.8(12) . .
C6 C5 H5 119.1 . .
C5 C6 H6 119.9 . .
C5 C6 C7 120.2(12) . .
C7 C6 H6 119.9 . .
C6 C7 H7 120.5 . .
C6 C7 C8 119.0(11) . .
C8 C7 H7 120.5 . .
C7 C8 H8 121.0 . .
C9 C8 C7 117.9(11) . .
C9 C8 H8 121.0 . .
C4 C9 H9 118.4 . .
C8 C9 C4 123.1(12) . .
C8 C9 H9 118.4 . .
C11 C10 P1 121.0(10) . .
C11 C10 C15 118.0(11) . .
C15 C10 P1 120.7(9) . .
C10 C11 H11 120.1 . .
C12 C11 C10 119.8(13) . .
C12 C11 H11 120.1 . .
C11 C12 H12 119.6 . .
C13 C12 C11 120.9(13) . .
C13 C12 H12 119.6 . .
C12 C13 H13 119.5 . .
C14 C13 C12 120.9(13) . .
C14 C13 H13 119.5 . .
C13 C14 H14 120.2 . .
C13 C14 C15 119.5(15) . .
C15 C14 H14 120.2 . .
C10 C15 H15 119.6 . .
C14 C15 C10 120.7(12) . .
C14 C15 H15 119.6 . .
Ru1 C16 H16 128.3 . .
C17 C16 Ru1 71.5(6) . .
C17 C16 H16 119.5 . .
C21 C16 Ru1 73.0(7) . .
C21 C16 H16 119.5 . .
C21 C16 C17 121.0(11) . .
Ru1 C17 H17 129.8 . .
C16 C17 Ru1 70.2(6) . .
C16 C17 H17 120.1 . .
C18 C17 Ru1 72.4(6) . .
C18 C17 C16 119.8(11) . .
C18 C17 H17 120.1 . .
C17 C18 Ru1 70.5(6) . .
C17 C18 C19 118.4(11) . .
C17 C18 C25 121.4(12) . .
C19 C18 Ru1 71.3(6) . .
C19 C18 C25 120.1(12) . .
C25 C18 Ru1 131.0(7) . .
Ru1 C19 H19 130.3 . .
C18 C19 Ru1 71.7(6) . .
C18 C19 H19 119.2 . .
C20 C19 Ru1 71.4(7) . .
C20 C19 C18 121.5(11) . .
C20 C19 H19 119.2 . .
Ru1 C20 H20 117.9 . .
C19 C20 Ru1 72.3(7) . .
C19 C20 H20 117.9 . .
C19 C20 C21 123.0(12) . .
C21 C20 Ru1 72.5(7) . .
C21 C20 H20 117.9 . .
C16 C21 Ru1 69.1(7) . .
C16 C21 C22 124.8(13) . .
C20 C21 Ru1 70.6(7) . .
C20 C21 C16 116.3(11) . .
C20 C21 C22 118.8(13) . .
C22 C21 Ru1 133.1(9) . .
C21 C22 H22 108.8 . .
C21 C22 C24 109.0(14) . .
C23 C22 C21 116.0(17) . .
C23 C22 H22 108.8 . .
C23 C22 C24 105.4(16) . .
C24 C22 H22 108.8 . .
C22 C23 H23A 109.5 . .
C22 C23 H23B 109.5 . .
C22 C23 H23C 109.5 . .
H23A C23 H23B 109.5 . .
H23A C23 H23C 109.5 . .
H23B C23 H23C 109.5 . .
C22 C24 H24A 109.5 . .
C22 C24 H24B 109.5 . .
C22 C24 H24C 109.5 . .
H24A C24 H24B 109.5 . .
H24A C24 H24C 109.5 . .
H24B C24 H24C 109.5 . .
C18 C25 H25A 109.5 . .
C18 C25 H25B 109.5 . .
C18 C25 H25C 109.5 . .
H25A C25 H25B 109.5 . .
H25A C25 H25C 109.5 . .
H25B C25 H25C 109.5 . .
O3 C26 C27 119.2(10) . .
O4 C26 O3 121.6(9) . .
O4 C26 C27 119.2(9) . .
C26 C27 H27A 108.9 . .
C26 C27 H27B 108.9 . .
C26 C27 C28 113.4(9) . .
H27A C27 H27B 107.7 . .
C28 C27 H27A 108.9 . .
C28 C27 H27B 108.9 . .
P2 C28 H28A 107.9 . .
P2 C28 H28B 107.9 . .
C27 C28 P2 117.8(7) . .
C27 C28 H28A 107.9 . .
C27 C28 H28B 107.9 . .
H28A C28 H28B 107.2 . .
C30 C29 P2 123.4(8) . .
C34 C29 P2 118.3(7) . .
C34 C29 C30 118.2(9) . .
C29 C30 H30 119.6 . .
C31 C30 C29 120.8(9) . .
C31 C30 H30 119.6 . .
C30 C31 H31 120.1 . .
C32 C31 C30 119.8(10) . .
C32 C31 H31 120.1 . .
C31 C32 H32 119.4 . .
C31 C32 C33 121.2(10) . .
C33 C32 H32 119.4 . .
C32 C33 H33 120.1 . .
C34 C33 C32 119.9(11) . .
C34 C33 H33 120.1 . .
C29 C34 H34 119.9 . .
C33 C34 C29 120.2(10) . .
C33 C34 H34 119.9 . .
C36 C35 P2 119.8(8) . .
C40 C35 P2 121.8(9) . .
C40 C35 C36 118.2(10) . .
C35 C36 H36 120.5 . .
C37 C36 C35 119.0(11) . .
C37 C36 H36 120.5 . .
C36 C37 H37 119.9 . .
C38 C37 C36 120.2(13) . .
C38 C37 H37 119.9 . .
C37 C38 H38 119.8 . .
C39 C38 C37 120.4(11) . .
C39 C38 H38 119.8 . .
C38 C39 H39 120.0 . .
C40 C39 C38 119.9(12) . .
C40 C39 H39 120.0 . .
C35 C40 H40 118.9 . .
C39 C40 C35 122.3(12) . .
C39 C40 H40 118.9 . .
Ru2 C41 H41 132.4 . .
C42 C41 Ru2 70.2(7) . .
C42 C41 H41 118.6 . .
C46 C41 Ru2 72.1(7) . .
C46 C41 H41 118.6 . .
C46 C41 C42 122.8(12) . .
C41 C42 Ru2 72.4(7) . .
C41 C42 C50 119.7(13) . .
C43 C42 Ru2 69.8(7) . .
C43 C42 C41 116.7(13) . .
C43 C42 C50 123.6(12) . .
C50 C42 Ru2 130.4(10) . .
Ru2 C43 H43 129.2 . .
C42 C43 Ru2 73.8(7) . .
C42 C43 H43 118.5 . .
C42 C43 C44 122.9(11) . .
C44 C43 Ru2 71.1(6) . .
C44 C43 H43 118.5 . .
Ru2 C44 H44 129.5 . .
C43 C44 Ru2 70.0(6) . .
C43 C44 H44 120.3 . .
C45 C44 Ru2 72.6(6) . .
C45 C44 C43 119.5(11) . .
C45 C44 H44 120.3 . .
C44 C45 Ru2 70.3(6) . .
C44 C45 C46 117.0(12) . .
C44 C45 C47 124.2(12) . .
C46 C45 Ru2 71.7(6) . .
C46 C45 C47 118.7(11) . .
C47 C45 Ru2 131.6(9) . .
Ru2 C46 H46 130.7 . .
C41 C46 Ru2 72.8(7) . .
C41 C46 C45 121.0(11) . .
C41 C46 H46 119.5 . .
C45 C46 Ru2 69.7(6) . .
C45 C46 H46 119.5 . .
C45 C47 H47 107.5 . .
C45 C47 C48 108.9(13) . .
C45 C47 C49 113.8(10) . .
C48 C47 H47 107.5 . .
C48 C47 C49 111.3(13) . .
C49 C47 H47 107.5 . .
C47 C48 H48A 109.5 . .
C47 C48 H48B 109.5 . .
C47 C48 H48C 109.5 . .
H48A C48 H48B 109.5 . .
H48A C48 H48C 109.5 . .
H48B C48 H48C 109.5 . .
C47 C49 H49A 109.5 . .
C47 C49 H49B 109.5 . .
C47 C49 H49C 109.5 . .
H49A C49 H49B 109.5 . .
H49A C49 H49C 109.5 . .
H49B C49 H49C 109.5 . .
C42 C50 H50A 109.5 . .
C42 C50 H50B 109.5 . .
C42 C50 H50C 109.5 . .
H50A C50 H50B 109.5 . .
H50A C50 H50C 109.5 . .
H50B C50 H50C 109.5 . .
Cl5 C51 H51A 110.4 . .
Cl5 C51 H51B 110.4 . .
Cl6 C51 Cl5 106.5(11) . .
Cl6 C51 H51A 110.4 . .
Cl6 C51 H51B 110.4 . .
H51A C51 H51B 108.6 . .
Cl7 C52 H52A 109.5 . .
Cl7 C52 H52B 109.5 . .
Cl8 C52 Cl7 110.5(9) . .
Cl8 C52 H52A 109.5 . .
Cl8 C52 H52B 109.5 . .
H52A C52 H52B 108.1 . .
Cl9 C53 Cl10 113.8(11) . .
Cl9 C53 H53A 108.8 . .
Cl9 C53 H53B 108.8 . .
Cl10 C53 H53A 108.8 . .
Cl10 C53 H53B 108.8 . .
H53A C53 H53B 107.7 . .

loop_
_geom_bond_atom_site_label_1
_geom_bond_atom_site_label_2
_geom_bond_distance
_geom_bond_site_symmetry_2
Ru1 Cl1 2.402(3) .
Ru1 Cl2 2.421(3) .
Ru1 P1 2.347(3) .
Ru1 C16 2.186(11) .
Ru1 C17 2.204(10) .
Ru1 C18 2.228(11) .
Ru1 C19 2.224(11) .
Ru1 C20 2.212(13) .
Ru1 C21 2.238(11) .
Ru2 Cl3 2.423(3) .
Ru2 Cl4 2.421(3) .
Ru2 P2 2.338(2) .
Ru2 C41 2.258(12) .
Ru2 C42 2.229(12) .
Ru2 C43 2.179(11) .
Ru2 C44 2.193(11) .
Ru2 C45 2.222(11) .
Ru2 C46 2.249(10) .
Mo1 Mo1 2.0799(17) 2_766
Mo1 O1 2.115(6) .
Mo1 O2 2.112(6) 2_766
Mo1 O3 2.088(7) .
Mo1 O4 2.103(7) 2_766
P1 C3 1.823(10) .
P1 C4 1.859(12) .
P1 C10 1.807(12) .
P2 C28 1.807(10) .
P2 C29 1.818(10) .
P2 C35 1.812(11) .
O1 C1 1.258(12) .
O2 C1 1.269(13) .
O3 C26 1.278(12) .
O4 C26 1.257(12) .
C1 C2 1.520(13) .
C2 H2A 0.9900 .
C2 H2B 0.9900 .
C2 C3 1.507(15) .
C3 H3A 0.9900 .
C3 H3B 0.9900 .
C4 C5 1.381(17) .
C4 C9 1.368(14) .
C5 H5 0.9500 .
C5 C6 1.365(18) .
C6 H6 0.9500 .
C6 C7 1.382(18) .
C7 H7 0.9500 .
C7 C8 1.429(19) .
C8 H8 0.9500 .
C8 C9 1.367(16) .
C9 H9 0.9500 .
C10 C11 1.400(16) .
C10 C15 1.423(16) .
C11 H11 0.9500 .
C11 C12 1.39(2) .
C12 H12 0.9500 .
C12 C13 1.37(2) .
C13 H13 0.9500 .
C13 C14 1.37(2) .
C14 H14 0.9500 .
C14 C15 1.381(17) .
C15 H15 0.9500 .
C16 H16 0.9500 .
C16 C17 1.443(18) .
C16 C21 1.44(2) .
C17 H17 0.9500 .
C17 C18 1.412(17) .
C18 C19 1.412(16) .
C18 C25 1.516(17) .
C19 H19 0.9500 .
C19 C20 1.381(17) .
C20 H20 1.0000 .
C20 C21 1.409(18) .
C21 C22 1.504(19) .
C22 H22 1.0000 .
C22 C23 1.44(2) .
C22 C24 1.61(2) .
C23 H23A 0.9800 .
C23 H23B 0.9800 .
C23 H23C 0.9800 .
C24 H24A 0.9800 .
C24 H24B 0.9800 .
C24 H24C 0.9800 .
C25 H25A 0.9800 .
C25 H25B 0.9800 .
C25 H25C 0.9800 .
C26 C27 1.465(15) .
C27 H27A 0.9900 .
C27 H27B 0.9900 .
C27 C28 1.536(14) .
C28 H28A 0.9900 .
C28 H28B 0.9900 .
C29 C30 1.408(13) .
C29 C34 1.407(14) .
C30 H30 0.9500 .
C30 C31 1.388(14) .
C31 H31 0.9500 .
C31 C32 1.360(16) .
C32 H32 0.9500 .
C32 C33 1.387(17) .
C33 H33 0.9500 .
C33 C34 1.386(16) .
C34 H34 0.9500 .
C35 C36 1.427(16) .
C35 C40 1.386(15) .
C36 H36 0.9500 .
C36 C37 1.403(15) .
C37 H37 0.9500 .
C37 C38 1.384(18) .
C38 H38 0.9500 .
C38 C39 1.382(19) .
C39 H39 0.9500 .
C39 C40 1.361(17) .
C40 H40 0.9500 .
C41 H41 0.9500 .
C41 C42 1.438(17) .
C41 C46 1.357(18) .
C42 C43 1.378(18) .
C42 C50 1.47(2) .
C43 H43 0.9500 .
C43 C44 1.456(17) .
C44 H44 0.9500 .
C44 C45 1.406(15) .
C45 C46 1.478(18) .
C45 C47 1.496(19) .
C46 H46 0.9500 .
C47 H47 1.0000 .
C47 C48 1.504(18) .
C47 C49 1.52(2) .
C48 H48A 0.9800 .
C48 H48B 0.9800 .
C48 H48C 0.9800 .
C49 H49A 0.9800 .
C49 H49B 0.9800 .
C49 H49C 0.9800 .
C50 H50A 0.9800 .
C50 H50B 0.9800 .
C50 H50C 0.9800 .
Cl5 C51 1.83(2) .
Cl6 C51 1.77(2) .
C51 H51A 0.9900 .
C51 H51B 0.9900 .
Cl7 C52 1.776(17) .
Cl8 C52 1.740(18) .
C52 H52A 0.9900 .
C52 H52B 0.9900 .
Cl9 C53 1.701(17) .
Cl10 C53 1.733(18) .
C53 H53A 0.9900 .
C53 H53B 0.9900 .

loop_
_smtbx_masks_void_nr
_smtbx_masks_void_average_x
_smtbx_masks_void_average_y
_smtbx_masks_void_average_z
_smtbx_masks_void_volume
_smtbx_masks_void_count_electrons
_smtbx_masks_void_content
1 0.000 0.000 0.000 198.0 38.6 '0.5 DCM'
2 0.057 0.210 0.602 117.2 41.4 '1 DCM'
3 -0.057 0.790 0.398 117.2 41.4 '1 DCM'
